data_7201285
loop_
_publ_author_name
'Miao, Xiao-He'
'Zhu, Long-Guan'

_publ_section_title
;
 Synthesis, supramolecular structures and catalytic properties of
 nickel(II) 3-sulfobenzoate complexes with chelating amine ligands
;
_journal_issue 11
_journal_name_full CrystEngComm
_journal_page_first 2500
_journal_paper_doi 10.1039/b907453h
_journal_volume 11
_journal_year 2009
_chemical_formula_moiety 'C36 H24 N6 Ni, 2(C7 H5 O5 S), 9(H2 O), O'
_chemical_formula_sum 'C50 H54 N6 Ni O20 S2'
_chemical_formula_weight 1181.82
_chemical_name_systematic
;
?
;
_space_group_IT_number 2
_symmetry_cell_setting triclinic
_symmetry_space_group_name_Hall '-P 1'
_symmetry_space_group_name_H-M 'P -1'
_atom_sites_solution_hydrogens geom
_atom_sites_solution_primary direct
_atom_sites_solution_secondary difmap
_audit_creation_method SHELXL-97
_cell_angle_alpha 107.090(4)
_cell_angle_beta 94.328(4)
_cell_angle_gamma 106.234(4)
_cell_formula_units_Z 2
_cell_length_a 12.875(3)
_cell_length_b 14.763(4)
_cell_length_c 15.643(4)
_cell_measurement_reflns_used 4598
_cell_measurement_temperature 295(2)
_cell_measurement_theta_max 22.75
_cell_measurement_theta_min 2.20
_cell_volume 2688.2(12)
_computing_cell_refinement 'SAINT (Bruker, 2002)'
_computing_data_collection 'SMART (Bruker, 2002)'
_computing_data_reduction SAINT
_computing_molecular_graphics 'Ortep-3 for Windows (Farrugia, 1997)'
_computing_publication_material 'WinGX (Farrugia, 1999)'
_computing_structure_refinement 'SHELXL-97 (Sheldrick, 1997)'
_computing_structure_solution 'SHELXS-97 (Sheldrick, 1997)'
_diffrn_ambient_temperature 295(2)
_diffrn_measured_fraction_theta_full 0.992
_diffrn_measured_fraction_theta_max 0.992
_diffrn_measurement_device_type 'Bruker SMART area-detector diffractometer'
_diffrn_measurement_method '\f and \w scan'
_diffrn_radiation_monochromator graphite
_diffrn_radiation_source 'fine-focus sealed tube'
_diffrn_radiation_type MoK\a
_diffrn_radiation_wavelength 0.71073
_diffrn_reflns_av_R_equivalents 0.0323
_diffrn_reflns_av_sigmaI/netI 0.0537
_diffrn_reflns_limit_h_max 15
_diffrn_reflns_limit_h_min -15
_diffrn_reflns_limit_k_max 17
_diffrn_reflns_limit_k_min -17
_diffrn_reflns_limit_l_max 18
_diffrn_reflns_limit_l_min -18
_diffrn_reflns_number 19953
_diffrn_reflns_theta_full 25.20
_diffrn_reflns_theta_max 25.20
_diffrn_reflns_theta_min 1.38
_diffrn_standards_number 0
_exptl_absorpt_coefficient_mu 0.522
_exptl_absorpt_correction_T_max 0.858
_exptl_absorpt_correction_T_min 0.827
_exptl_absorpt_correction_type multi-scan
_exptl_absorpt_process_details 'SADABS (Bruker, 2002)'
_exptl_crystal_colour red
_exptl_crystal_density_diffrn 1.460
_exptl_crystal_density_method 'not measured'
_exptl_crystal_description needle
_exptl_crystal_F_000 1232
_exptl_crystal_size_max 0.26
_exptl_crystal_size_mid 0.20
_exptl_crystal_size_min 0.03
_refine_diff_density_max 0.554
_refine_diff_density_min -0.326
_refine_diff_density_rms 0.059
_refine_ls_extinction_method none
_refine_ls_goodness_of_fit_ref 1.069
_refine_ls_hydrogen_treatment mixed
_refine_ls_matrix_type full
_refine_ls_number_parameters 776
_refine_ls_number_reflns 9619
_refine_ls_number_restraints 39
_refine_ls_restrained_S_all 1.073
_refine_ls_R_factor_all 0.0771
_refine_ls_R_factor_gt 0.0578
_refine_ls_shift/su_max 0.000
_refine_ls_shift/su_mean <0.001
_refine_ls_structure_factor_coef Fsqd
_refine_ls_weighting_details 'calc w=1/[\s^2^(Fo^2^)+(0.0612P)^2^+1.0359P] where P=(Fo^2^+2Fc^2^)/3'
_refine_ls_weighting_scheme calc
_refine_ls_wR_factor_gt 0.1321
_refine_ls_wR_factor_ref 0.1430
_reflns_number_gt 7498
_reflns_number_total 9619
_reflns_threshold_expression >2\s(I)
_cod_data_source_file b907453h.txt
_cod_data_source_block comp-3
_cod_database_code 7201285

loop_
_symmetry_equiv_pos_as_xyz
'x, y, z'
'-x, -y, -z'

loop_
_atom_site_label
_atom_site_type_symbol
_atom_site_fract_x
_atom_site_fract_y
_atom_site_fract_z
_atom_site_U_iso_or_equiv
_atom_site_adp_type
_atom_site_occupancy
_atom_site_symmetry_multiplicity
_atom_site_calc_flag
_atom_site_refinement_flags
_atom_site_disorder_assembly
_atom_site_disorder_group
Ni1 Ni 0.87285(3) 0.69528(3) 0.70738(3) 0.03363(14) Uani 1 1 d . . .
S1 S 0.56093(8) 0.13660(8) 0.86520(9) 0.0639(3) Uani 1 1 d . . .
S2 S 0.18576(8) 0.27067(8) 0.75005(7) 0.0543(3) Uani 1 1 d . . .
N1 N 1.0121(2) 0.81736(19) 0.72469(17) 0.0368(6) Uani 1 1 d . . .
N2 N 0.9901(2) 0.6559(2) 0.77603(18) 0.0378(6) Uani 1 1 d . . .
N3 N 0.8190(2) 0.75547(19) 0.82884(18) 0.0365(6) Uani 1 1 d . . .
N4 N 0.7636(2) 0.7601(2) 0.66263(18) 0.0387(7) Uani 1 1 d . . .
N5 N 0.7541(2) 0.5544(2) 0.68061(18) 0.0386(6) Uani 1 1 d . . .
N6 N 0.8928(2) 0.6197(2) 0.57626(18) 0.0391(7) Uani 1 1 d . . .
O1 O 0.9863(2) 0.0053(2) 0.89347(19) 0.0657(8) Uani 1 1 d . . .
O2 O 0.8929(2) 0.0515(2) 1.00316(19) 0.0654(8) Uani 1 1 d . . .
H2C H 0.9371 0.0356 1.0314 0.098 Uiso 1 1 calc R . .
O3 O 0.6041(3) 0.2439(2) 0.9091(3) 0.1066(14) Uani 1 1 d . . .
O4 O 0.4792(3) 0.1043(3) 0.7854(3) 0.1060(13) Uani 1 1 d . . .
O5 O 0.5253(2) 0.0866(2) 0.9288(2) 0.0724(8) Uani 1 1 d . . .
O6 O 0.5124(2) 0.58339(19) 0.61463(19) 0.0642(8) Uani 1 1 d . . .
H6C H 0.5340 0.5814 0.5663 0.096 Uiso 1 1 calc R . .
O7 O 0.4022(2) 0.4328(2) 0.53208(18) 0.0678(8) Uani 1 1 d . . .
O8 O 0.1844(2) 0.2034(2) 0.66160(19) 0.0719(9) Uani 1 1 d . . .
O9 O 0.2382(3) 0.2467(2) 0.8216(2) 0.0820(10) Uani 1 1 d . . .
O10 O 0.0805(2) 0.2801(3) 0.7635(2) 0.0916(11) Uani 1 1 d . . .
O1W O 0.4593(3) 0.3503(2) 0.9105(3) 0.0798(10) Uani 1 1 d D . .
O2W O 0.6107(2) 0.5427(2) 0.9344(2) 0.0759(9) Uani 1 1 d D . .
O3W O 0.8142(3) 0.3462(2) 0.8724(3) 0.0774(9) Uani 1 1 d D . .
O4W O 0.8827(3) 0.3146(3) 0.6998(2) 0.0854(10) Uani 1 1 d D . .
O5W O 0.0070(3) 0.3075(3) 0.9348(2) 0.0806(9) Uani 1 1 d D . .
O6W O 0.8201(3) 0.5324(2) 0.9571(3) 0.0917(11) Uani 1 1 d D . .
O7W O 0.3971(4) 0.1637(4) 0.6500(3) 0.1190(15) Uani 1 1 d D . .
O8W O 0.8234(4) 0.1672(4) 0.5240(3) 0.1242(15) Uani 1 1 d D . .
O9W O 0.0027(6) 0.0992(5) 0.5182(3) 0.1537(19) Uani 1 1 d D . .
O10W O 0.5939(7) 0.0352(7) 0.4636(7) 0.185(5) Uani 0.760(13) 1 d PU A 1
O10' O 0.6215(11) 0.0804(11) 0.3940(13) 0.086(7) Uani 0.240(13) 1 d PU A 2
C1 C 1.0243(3) 0.8939(3) 0.6950(2) 0.0478(9) Uani 1 1 d . . .
H1 H 0.9644 0.8959 0.6594 0.057 Uiso 1 1 calc R . .
C2 C 1.1225(4) 0.9721(3) 0.7146(3) 0.0613(11) Uani 1 1 d . . .
H2 H 1.1275 1.0242 0.6916 0.074 Uiso 1 1 calc R . .
C3 C 1.2102(3) 0.9716(3) 0.7670(3) 0.0631(12) Uani 1 1 d . . .
H3 H 1.2756 1.0242 0.7817 0.076 Uiso 1 1 calc R . .
C4 C 1.2021(3) 0.8910(3) 0.7991(3) 0.0511(10) Uani 1 1 d . . .
C5 C 1.2900(3) 0.8827(3) 0.8553(3) 0.0639(12) Uani 1 1 d . . .
H5 H 1.3574 0.9330 0.8719 0.077 Uiso 1 1 calc R . .
C6 C 1.2774(3) 0.8042(4) 0.8844(3) 0.0633(12) Uani 1 1 d . . .
H6 H 1.3359 0.8015 0.9212 0.076 Uiso 1 1 calc R . .
C7 C 1.1756(3) 0.7244(3) 0.8600(2) 0.0486(9) Uani 1 1 d . . .
C8 C 1.1575(3) 0.6412(3) 0.8894(3) 0.0595(11) Uani 1 1 d . . .
H8 H 1.2121 0.6367 0.9289 0.071 Uiso 1 1 calc R . .
C9 C 1.0594(3) 0.5670(3) 0.8596(3) 0.0583(11) Uani 1 1 d . . .
H9 H 1.0471 0.5106 0.8774 0.070 Uiso 1 1 calc R . .
C10 C 0.9777(3) 0.5761(3) 0.8023(2) 0.0474(9) Uani 1 1 d . . .
H10 H 0.9115 0.5242 0.7814 0.057 Uiso 1 1 calc R . .
C11 C 1.1006(3) 0.8147(2) 0.7751(2) 0.0389(8) Uani 1 1 d . . .
C12 C 1.0885(3) 0.7295(3) 0.8043(2) 0.0390(8) Uani 1 1 d . . .
C13 C 0.8496(3) 0.7568(3) 0.9123(2) 0.0454(9) Uani 1 1 d . . .
H13 H 0.9098 0.7362 0.9234 0.055 Uiso 1 1 calc R . .
C14 C 0.7958(3) 0.7874(3) 0.9835(2) 0.0541(10) Uani 1 1 d . . .
H14 H 0.8200 0.7871 1.0410 0.065 Uiso 1 1 calc R . .
C15 C 0.7081(4) 0.8175(3) 0.9693(3) 0.0585(11) Uani 1 1 d . . .
H15 H 0.6712 0.8371 1.0167 0.070 Uiso 1 1 calc R . .
C16 C 0.6727(3) 0.8192(2) 0.8831(3) 0.0464(9) Uani 1 1 d . . .
C17 C 0.5838(3) 0.8526(3) 0.8619(3) 0.0590(11) Uani 1 1 d . . .
H17 H 0.5424 0.8711 0.9061 0.071 Uiso 1 1 calc R . .
C18 C 0.5584(3) 0.8579(3) 0.7785(3) 0.0589(11) Uani 1 1 d . . .
H18 H 0.5001 0.8805 0.7667 0.071 Uiso 1 1 calc R . .
C19 C 0.6189(3) 0.8298(3) 0.7087(3) 0.0472(9) Uani 1 1 d . . .
C20 C 0.6009(3) 0.8397(3) 0.6236(3) 0.0610(11) Uani 1 1 d . . .
H20 H 0.5461 0.8654 0.6096 0.073 Uiso 1 1 calc R . .
C21 C 0.6634(4) 0.8118(3) 0.5609(3) 0.0632(12) Uani 1 1 d . . .
H21 H 0.6528 0.8197 0.5044 0.076 Uiso 1 1 calc R . .
C22 C 0.7441(3) 0.7710(3) 0.5822(2) 0.0502(9) Uani 1 1 d . . .
H22 H 0.7854 0.7507 0.5384 0.060 Uiso 1 1 calc R . .
C23 C 0.7321(3) 0.7873(2) 0.8145(2) 0.0377(8) Uani 1 1 d . . .
C24 C 0.7038(3) 0.7919(2) 0.7261(2) 0.0377(8) Uani 1 1 d . . .
C25 C 0.6887(3) 0.5212(3) 0.7339(3) 0.0473(9) Uani 1 1 d . . .
H25 H 0.6885 0.5659 0.7899 0.057 Uiso 1 1 calc R . .
C26 C 0.6206(3) 0.4231(3) 0.7104(3) 0.0596(11) Uani 1 1 d . . .
H26 H 0.5779 0.4027 0.7508 0.072 Uiso 1 1 calc R . .
C27 C 0.6170(3) 0.3571(3) 0.6278(3) 0.0636(12) Uani 1 1 d . . .
H27 H 0.5707 0.2916 0.6107 0.076 Uiso 1 1 calc R . .
C28 C 0.6837(3) 0.3887(3) 0.5687(3) 0.0518(10) Uani 1 1 d . . .
C29 C 0.6865(4) 0.3258(3) 0.4801(3) 0.0688(13) Uani 1 1 d . . .
H29 H 0.6420 0.2594 0.4597 0.083 Uiso 1 1 calc R . .
C30 C 0.7510(4) 0.3598(3) 0.4265(3) 0.0676(12) Uani 1 1 d . . .
H30 H 0.7492 0.3170 0.3689 0.081 Uiso 1 1 calc R . .
C31 C 0.8230(3) 0.4604(3) 0.4552(2) 0.0508(10) Uani 1 1 d . . .
C32 C 0.8940(4) 0.5005(4) 0.4029(3) 0.0652(12) Uani 1 1 d . . .
H32 H 0.8936 0.4615 0.3441 0.078 Uiso 1 1 calc R . .
C33 C 0.9632(4) 0.5951(3) 0.4367(3) 0.0603(11) Uani 1 1 d . . .
H33 H 1.0115 0.6210 0.4022 0.072 Uiso 1 1 calc R . .
C34 C 0.9608(3) 0.6533(3) 0.5246(2) 0.0505(9) Uani 1 1 d . . .
H34 H 1.0089 0.7183 0.5479 0.061 Uiso 1 1 calc R . .
C35 C 0.7523(3) 0.4885(2) 0.5985(2) 0.0394(8) Uani 1 1 d . . .
C36 C 0.8244(3) 0.5244(2) 0.5422(2) 0.0393(8) Uani 1 1 d . . .
C37 C 0.9109(3) 0.0379(3) 0.9221(3) 0.0467(9) Uani 1 1 d . . .
C38 C 0.8389(3) 0.0626(2) 0.8604(3) 0.0442(9) Uani 1 1 d . . .
C39 C 0.7453(3) 0.0842(2) 0.8868(3) 0.0436(8) Uani 1 1 d . . .
H39 H 0.7296 0.0860 0.9442 0.052 Uiso 1 1 calc R . .
C40 C 0.6765(3) 0.1028(3) 0.8274(3) 0.0484(9) Uani 1 1 d . . .
C41 C 0.6989(4) 0.1007(3) 0.7423(3) 0.0634(12) Uani 1 1 d . . .
H41 H 0.6516 0.1130 0.7025 0.076 Uiso 1 1 calc R . .
C42 C 0.7926(4) 0.0801(3) 0.7165(3) 0.0663(12) Uani 1 1 d . . .
H42 H 0.8087 0.0792 0.6594 0.080 Uiso 1 1 calc R . .
C43 C 0.8621(3) 0.0609(3) 0.7756(3) 0.0556(10) Uani 1 1 d . . .
H43 H 0.9248 0.0467 0.7581 0.067 Uiso 1 1 calc R . .
C44 C 0.4337(3) 0.5011(3) 0.6037(3) 0.0464(9) Uani 1 1 d . . .
C45 C 0.3869(3) 0.4939(3) 0.6852(2) 0.0428(8) Uani 1 1 d . . .
C46 C 0.3145(3) 0.4027(3) 0.6805(2) 0.0445(9) Uani 1 1 d . . .
H46 H 0.2947 0.3497 0.6261 0.053 Uiso 1 1 calc R . .
C47 C 0.2719(3) 0.3901(3) 0.7552(2) 0.0424(8) Uani 1 1 d . . .
C48 C 0.3008(3) 0.4690(3) 0.8365(3) 0.0538(10) Uani 1 1 d . . .
H48 H 0.2717 0.4607 0.8873 0.065 Uiso 1 1 calc R . .
C49 C 0.3731(3) 0.5602(3) 0.8414(3) 0.0592(11) Uani 1 1 d . . .
H49 H 0.3926 0.6132 0.8957 0.071 Uiso 1 1 calc R . .
C50 C 0.4165(3) 0.5730(3) 0.7661(3) 0.0522(10) Uani 1 1 d . . .
H50 H 0.4653 0.6343 0.7696 0.063 Uiso 1 1 calc R . .
H9A H -0.023(6) 0.066(5) 0.554(4) 0.184 Uiso 1 1 d D . .
H6A H 0.870(2) 0.581(2) 0.993(3) 0.110 Uiso 1 1 d D . .
H1A H 0.498(3) 0.313(2) 0.912(3) 0.096 Uiso 1 1 d D . .
H1B H 0.3969(18) 0.316(3) 0.879(3) 0.096 Uiso 1 1 d D . .
H5A H 0.029(3) 0.288(4) 0.8844(16) 0.096 Uiso 1 1 d D . .
H5B H -0.049(3) 0.325(4) 0.923(3) 0.096 Uiso 1 1 d D . .
H8A H 0.826(5) 0.180(5) 0.475(3) 0.152 Uiso 1 1 d D . .
H8B H 0.757(2) 0.138(5) 0.526(4) 0.152 Uiso 1 1 d D . .
H2A H 0.587(3) 0.580(2) 0.975(2) 0.091 Uiso 1 1 d D . .
H2B H 0.567(3) 0.4832(12) 0.918(3) 0.091 Uiso 1 1 d D . .
H3B H 0.755(2) 0.311(2) 0.882(3) 0.093 Uiso 1 1 d D . .
H3A H 0.821(3) 0.4075(10) 0.899(3) 0.093 Uiso 1 1 d D . .
H9B H 0.062(4) 0.145(4) 0.548(4) 0.184 Uiso 1 1 d D . .
H4A H 0.847(3) 0.320(4) 0.743(2) 0.102 Uiso 1 1 d D . .
H4B H 0.942(2) 0.305(4) 0.716(3) 0.102 Uiso 1 1 d D . .
H6B H 0.762(2) 0.547(3) 0.951(3) 0.110 Uiso 1 1 d D . .
H7B H 0.3292(14) 0.155(5) 0.651(4) 0.145 Uiso 1 1 d D . .
H7A H 0.428(4) 0.165(5) 0.701(2) 0.145 Uiso 1 1 d D . .

loop_
_atom_site_aniso_label
_atom_site_aniso_U_11
_atom_site_aniso_U_22
_atom_site_aniso_U_33
_atom_site_aniso_U_23
_atom_site_aniso_U_13
_atom_site_aniso_U_12
Ni1 0.0308(2) 0.0333(2) 0.0330(2) 0.00850(18) 0.00722(17) 0.00649(18)
S1 0.0319(5) 0.0560(7) 0.1085(9) 0.0358(6) 0.0032(6) 0.0140(5)
S2 0.0465(6) 0.0599(6) 0.0534(6) 0.0249(5) 0.0136(5) 0.0043(5)
N1 0.0370(16) 0.0333(15) 0.0350(15) 0.0084(12) 0.0088(13) 0.0053(12)
N2 0.0328(15) 0.0403(16) 0.0405(16) 0.0133(13) 0.0106(13) 0.0106(13)
N3 0.0382(16) 0.0316(15) 0.0364(16) 0.0101(12) 0.0088(13) 0.0061(12)
N4 0.0363(16) 0.0369(16) 0.0383(16) 0.0100(13) 0.0039(13) 0.0076(13)
N5 0.0320(15) 0.0409(16) 0.0397(16) 0.0132(13) 0.0058(13) 0.0070(12)
N6 0.0405(16) 0.0411(16) 0.0363(16) 0.0113(13) 0.0114(13) 0.0144(13)
O1 0.0558(17) 0.084(2) 0.0652(18) 0.0145(15) 0.0129(14) 0.0440(16)
O2 0.0576(18) 0.091(2) 0.0600(19) 0.0253(16) 0.0108(15) 0.0422(16)
O3 0.0547(19) 0.055(2) 0.218(4) 0.042(2) 0.038(2) 0.0284(16)
O4 0.0463(19) 0.159(4) 0.127(3) 0.082(3) -0.0074(19) 0.025(2)
O5 0.0510(17) 0.079(2) 0.096(2) 0.0365(18) 0.0195(16) 0.0242(15)
O6 0.0602(18) 0.0553(17) 0.0632(18) 0.0234(14) 0.0121(14) -0.0074(14)
O7 0.0666(19) 0.0650(19) 0.0482(17) 0.0182(15) 0.0075(14) -0.0145(15)
O8 0.078(2) 0.0581(18) 0.0594(18) 0.0131(15) 0.0156(16) -0.0032(15)
O9 0.084(2) 0.081(2) 0.080(2) 0.0515(18) -0.0006(18) 0.0020(18)
O10 0.0462(18) 0.106(3) 0.120(3) 0.042(2) 0.0322(19) 0.0100(17)
O1W 0.064(2) 0.0587(19) 0.105(3) 0.0020(18) -0.0043(19) 0.0329(16)
O2W 0.058(2) 0.080(2) 0.081(2) 0.0123(19) 0.0184(17) 0.0221(17)
O3W 0.061(2) 0.0558(18) 0.109(3) 0.0175(19) 0.0313(19) 0.0141(16)
O4W 0.084(3) 0.095(3) 0.090(3) 0.049(2) 0.025(2) 0.026(2)
O5W 0.065(2) 0.094(3) 0.072(2) 0.0143(19) 0.0122(17) 0.0234(19)
O6W 0.056(2) 0.065(2) 0.127(3) -0.003(2) 0.011(2) 0.0157(17)
O7W 0.103(3) 0.198(5) 0.095(3) 0.080(3) 0.034(3) 0.069(4)
O8W 0.140(4) 0.116(4) 0.114(4) 0.047(3) -0.005(3) 0.034(3)
O9W 0.160(5) 0.145(5) 0.109(4) -0.006(3) -0.043(3) 0.045(4)
O10W 0.163(6) 0.182(7) 0.167(7) -0.021(5) 0.015(5) 0.075(5)
O10' 0.068(8) 0.068(8) 0.101(11) -0.016(6) 0.005(6) 0.039(6)
C1 0.048(2) 0.041(2) 0.051(2) 0.0138(18) 0.0126(18) 0.0094(17)
C2 0.069(3) 0.043(2) 0.071(3) 0.023(2) 0.026(2) 0.007(2)
C3 0.047(2) 0.049(2) 0.076(3) 0.012(2) 0.017(2) -0.0058(19)
C4 0.036(2) 0.048(2) 0.055(2) 0.0030(19) 0.0139(18) 0.0037(17)
C5 0.032(2) 0.066(3) 0.073(3) 0.003(2) 0.010(2) 0.004(2)
C6 0.033(2) 0.084(3) 0.061(3) 0.007(2) 0.0023(19) 0.019(2)
C7 0.035(2) 0.064(3) 0.046(2) 0.0090(19) 0.0091(17) 0.0212(18)
C8 0.049(2) 0.086(3) 0.057(3) 0.026(2) 0.010(2) 0.040(2)
C9 0.058(3) 0.071(3) 0.065(3) 0.034(2) 0.020(2) 0.036(2)
C10 0.045(2) 0.047(2) 0.054(2) 0.0196(18) 0.0156(18) 0.0161(18)
C11 0.0313(18) 0.042(2) 0.0362(18) 0.0041(15) 0.0126(15) 0.0076(15)
C12 0.0309(18) 0.048(2) 0.0356(18) 0.0073(16) 0.0117(15) 0.0146(16)
C13 0.053(2) 0.039(2) 0.041(2) 0.0125(16) 0.0091(17) 0.0106(17)
C14 0.072(3) 0.050(2) 0.036(2) 0.0136(18) 0.018(2) 0.012(2)
C15 0.070(3) 0.049(2) 0.054(3) 0.0116(19) 0.035(2) 0.015(2)
C16 0.042(2) 0.0344(19) 0.057(2) 0.0099(17) 0.0220(18) 0.0048(16)
C17 0.044(2) 0.043(2) 0.083(3) 0.010(2) 0.028(2) 0.0108(18)
C18 0.036(2) 0.044(2) 0.090(3) 0.013(2) 0.011(2) 0.0123(18)
C19 0.0306(19) 0.0347(19) 0.068(3) 0.0131(18) -0.0015(18) 0.0038(15)
C20 0.049(2) 0.048(2) 0.079(3) 0.018(2) -0.013(2) 0.014(2)
C21 0.068(3) 0.060(3) 0.053(3) 0.021(2) -0.014(2) 0.010(2)
C22 0.051(2) 0.050(2) 0.041(2) 0.0120(18) 0.0013(18) 0.0074(18)
C23 0.0313(18) 0.0264(17) 0.049(2) 0.0081(15) 0.0107(15) 0.0036(14)
C24 0.0306(18) 0.0283(17) 0.048(2) 0.0106(15) 0.0042(15) 0.0027(14)
C25 0.038(2) 0.049(2) 0.052(2) 0.0194(18) 0.0079(17) 0.0064(17)
C26 0.043(2) 0.060(3) 0.076(3) 0.037(2) 0.011(2) 0.003(2)
C27 0.048(2) 0.044(2) 0.086(3) 0.022(2) -0.001(2) -0.0022(19)
C28 0.039(2) 0.040(2) 0.063(3) 0.0071(19) -0.0068(19) 0.0059(17)
C29 0.062(3) 0.038(2) 0.079(3) -0.007(2) -0.006(3) 0.006(2)
C30 0.066(3) 0.056(3) 0.058(3) -0.012(2) -0.004(2) 0.021(2)
C31 0.047(2) 0.061(3) 0.040(2) 0.0026(18) 0.0017(18) 0.026(2)
C32 0.071(3) 0.084(3) 0.040(2) 0.002(2) 0.014(2) 0.041(3)
C33 0.066(3) 0.076(3) 0.049(2) 0.025(2) 0.027(2) 0.029(2)
C34 0.054(2) 0.056(2) 0.046(2) 0.0181(19) 0.0187(19) 0.0199(19)
C35 0.0320(18) 0.0380(19) 0.044(2) 0.0086(16) -0.0023(15) 0.0116(15)
C36 0.0381(19) 0.0379(19) 0.0385(19) 0.0047(15) 0.0021(15) 0.0161(16)
C37 0.036(2) 0.041(2) 0.054(2) 0.0064(18) 0.0030(18) 0.0098(17)
C38 0.041(2) 0.0339(19) 0.053(2) 0.0096(16) 0.0065(17) 0.0110(16)
C39 0.0363(19) 0.0376(19) 0.056(2) 0.0153(17) 0.0053(17) 0.0106(16)
C40 0.040(2) 0.0347(19) 0.069(3) 0.0210(19) 0.0026(19) 0.0067(16)
C41 0.067(3) 0.046(2) 0.081(3) 0.032(2) 0.000(2) 0.015(2)
C42 0.084(3) 0.060(3) 0.066(3) 0.031(2) 0.022(3) 0.025(2)
C43 0.059(3) 0.045(2) 0.067(3) 0.020(2) 0.018(2) 0.0187(19)
C44 0.039(2) 0.046(2) 0.050(2) 0.0212(19) 0.0029(17) 0.0023(17)
C45 0.0357(19) 0.042(2) 0.050(2) 0.0188(17) 0.0041(16) 0.0085(16)
C46 0.042(2) 0.049(2) 0.039(2) 0.0149(17) 0.0037(16) 0.0113(17)
C47 0.0329(18) 0.051(2) 0.046(2) 0.0183(18) 0.0063(16) 0.0146(16)
C48 0.055(2) 0.062(3) 0.052(2) 0.019(2) 0.022(2) 0.027(2)
C49 0.060(3) 0.055(3) 0.053(2) 0.000(2) 0.009(2) 0.022(2)
C50 0.048(2) 0.042(2) 0.062(3) 0.0121(19) 0.006(2) 0.0121(18)

loop_
_atom_type_symbol
_atom_type_description
_atom_type_scat_dispersion_real
_atom_type_scat_dispersion_imag
_atom_type_scat_source
C C 0.0033 0.0016 'International Tables Vol C Tables 4.2.6.8 and 6.1.1.4'
H H 0.0000 0.0000 'International Tables Vol C Tables 4.2.6.8 and 6.1.1.4'
N N 0.0061 0.0033 'International Tables Vol C Tables 4.2.6.8 and 6.1.1.4'
Ni Ni 0.3393 1.1124 'International Tables Vol C Tables 4.2.6.8 and 6.1.1.4'
O O 0.0106 0.0060 'International Tables Vol C Tables 4.2.6.8 and 6.1.1.4'
S S 0.1246 0.1234 'International Tables Vol C Tables 4.2.6.8 and 6.1.1.4'

loop_
_geom_angle_atom_site_label_1
_geom_angle_atom_site_label_2
_geom_angle_atom_site_label_3
_geom_angle
_geom_angle_site_symmetry_1
_geom_angle_site_symmetry_3
_geom_angle_publ_flag
N1 Ni1 N2 79.70(11) . . ?
N1 Ni1 N4 94.44(11) . . ?
N2 Ni1 N4 168.31(10) . . ?
N1 Ni1 N6 92.98(10) . . ?
N2 Ni1 N6 95.73(10) . . ?
N4 Ni1 N6 94.66(11) . . ?
N1 Ni1 N3 97.10(10) . . ?
N2 Ni1 N3 91.66(10) . . ?
N4 Ni1 N3 78.95(11) . . ?
N6 Ni1 N3 168.43(11) . . ?
N1 Ni1 N5 168.06(10) . . ?
N2 Ni1 N5 92.14(11) . . ?
N4 Ni1 N5 95.08(11) . . ?
N6 Ni1 N5 79.08(11) . . ?
N3 Ni1 N5 91.79(10) . . ?
O5 S1 O4 112.3(2) . . ?
O5 S1 O3 111.3(2) . . ?
O4 S1 O3 114.8(2) . . ?
O5 S1 C40 107.55(18) . . ?
O4 S1 C40 106.1(2) . . ?
O3 S1 C40 104.06(17) . . ?
O10 S2 O8 113.0(2) . . ?
O10 S2 O9 113.1(2) . . ?
O8 S2 O9 111.7(2) . . ?
O10 S2 C47 106.91(19) . . ?
O8 S2 C47 106.06(17) . . ?
O9 S2 C47 105.33(17) . . ?
C1 N1 C11 117.6(3) . . ?
C1 N1 Ni1 129.8(2) . . ?
C11 N1 Ni1 112.6(2) . . ?
C10 N2 C12 117.9(3) . . ?
C10 N2 Ni1 129.3(2) . . ?
C12 N2 Ni1 112.4(2) . . ?
C13 N3 C23 117.6(3) . . ?
C13 N3 Ni1 129.8(2) . . ?
C23 N3 Ni1 112.3(2) . . ?
C22 N4 C24 117.8(3) . . ?
C22 N4 Ni1 129.2(3) . . ?
C24 N4 Ni1 113.0(2) . . ?
C25 N5 C35 117.5(3) . . ?
C25 N5 Ni1 129.4(2) . . ?
C35 N5 Ni1 112.9(2) . . ?
C34 N6 C36 118.1(3) . . ?
C34 N6 Ni1 128.9(3) . . ?
C36 N6 Ni1 113.1(2) . . ?
C37 O2 H2C 109.5 . . ?
C44 O6 H6C 109.5 . . ?
H1A O1W H1B 110(4) . . ?
H2A O2W H2B 109(4) . . ?
H3B O3W H3A 108(4) . . ?
H4A O4W H4B 109(4) . . ?
H5A O5W H5B 106(4) . . ?
H6A O6W H6B 111(4) . . ?
H7B O7W H7A 109(5) . . ?
H8A O8W H8B 109(6) . . ?
H9A O9W H9B 107(6) . . ?
N1 C1 C2 123.2(4) . . ?
N1 C1 H1 118.4 . . ?
C2 C1 H1 118.4 . . ?
C3 C2 C1 119.6(4) . . ?
C3 C2 H2 120.2 . . ?
C1 C2 H2 120.2 . . ?
C2 C3 C4 119.4(4) . . ?
C2 C3 H3 120.3 . . ?
C4 C3 H3 120.3 . . ?
C3 C4 C11 117.2(4) . . ?
C3 C4 C5 124.2(4) . . ?
C11 C4 C5 118.6(4) . . ?
C6 C5 C4 121.6(4) . . ?
C6 C5 H5 119.2 . . ?
C4 C5 H5 119.2 . . ?
C5 C6 C7 121.3(4) . . ?
C5 C6 H6 119.3 . . ?
C7 C6 H6 119.3 . . ?
C8 C7 C12 117.7(3) . . ?
C8 C7 C6 123.7(4) . . ?
C12 C7 C6 118.6(4) . . ?
C9 C8 C7 119.5(4) . . ?
C9 C8 H8 120.3 . . ?
C7 C8 H8 120.3 . . ?
C8 C9 C10 119.5(4) . . ?
C8 C9 H9 120.3 . . ?
C10 C9 H9 120.3 . . ?
N2 C10 C9 122.8(4) . . ?
N2 C10 H10 118.6 . . ?
C9 C10 H10 118.6 . . ?
N1 C11 C4 122.8(3) . . ?
N1 C11 C12 117.6(3) . . ?
C4 C11 C12 119.6(3) . . ?
N2 C12 C7 122.5(3) . . ?
N2 C12 C11 117.2(3) . . ?
C7 C12 C11 120.3(3) . . ?
N3 C13 C14 122.9(4) . . ?
N3 C13 H13 118.6 . . ?
C14 C13 H13 118.6 . . ?
C15 C14 C13 119.8(4) . . ?
C15 C14 H14 120.1 . . ?
C13 C14 H14 120.1 . . ?
C14 C15 C16 120.0(4) . . ?
C14 C15 H15 120.0 . . ?
C16 C15 H15 120.0 . . ?
C15 C16 C23 116.6(3) . . ?
C15 C16 C17 124.4(4) . . ?
C23 C16 C17 119.0(4) . . ?
C18 C17 C16 121.2(4) . . ?
C18 C17 H17 119.4 . . ?
C16 C17 H17 119.4 . . ?
C17 C18 C19 121.3(4) . . ?
C17 C18 H18 119.3 . . ?
C19 C18 H18 119.3 . . ?
C20 C19 C24 117.3(4) . . ?
C20 C19 C18 123.8(4) . . ?
C24 C19 C18 118.9(4) . . ?
C21 C20 C19 120.0(4) . . ?
C21 C20 H20 120.0 . . ?
C19 C20 H20 120.0 . . ?
C20 C21 C22 119.4(4) . . ?
C20 C21 H21 120.3 . . ?
C22 C21 H21 120.3 . . ?
N4 C22 C21 122.4(4) . . ?
N4 C22 H22 118.8 . . ?
C21 C22 H22 118.8 . . ?
N3 C23 C16 123.1(3) . . ?
N3 C23 C24 117.3(3) . . ?
C16 C23 C24 119.5(3) . . ?
N4 C24 C19 123.1(3) . . ?
N4 C24 C23 117.0(3) . . ?
C19 C24 C23 119.9(3) . . ?
N5 C25 C26 123.4(4) . . ?
N5 C25 H25 118.3 . . ?
C26 C25 H25 118.3 . . ?
C27 C26 C25 119.4(4) . . ?
C27 C26 H26 120.3 . . ?
C25 C26 H26 120.3 . . ?
C26 C27 C28 119.4(4) . . ?
C26 C27 H27 120.3 . . ?
C28 C27 H27 120.3 . . ?
C27 C28 C35 117.6(4) . . ?
C27 C28 C29 124.2(4) . . ?
C35 C28 C29 118.2(4) . . ?
C30 C29 C28 121.7(4) . . ?
C30 C29 H29 119.1 . . ?
C28 C29 H29 119.1 . . ?
C29 C30 C31 121.6(4) . . ?
C29 C30 H30 119.2 . . ?
C31 C30 H30 119.2 . . ?
C32 C31 C36 116.8(4) . . ?
C32 C31 C30 124.5(4) . . ?
C36 C31 C30 118.7(4) . . ?
C33 C32 C31 120.9(4) . . ?
C33 C32 H32 119.6 . . ?
C31 C32 H32 119.6 . . ?
C32 C33 C34 118.7(4) . . ?
C32 C33 H33 120.6 . . ?
C34 C33 H33 120.6 . . ?
N6 C34 C33 122.8(4) . . ?
N6 C34 H34 118.6 . . ?
C33 C34 H34 118.6 . . ?
N5 C35 C28 122.6(3) . . ?
N5 C35 C36 117.2(3) . . ?
C28 C35 C36 120.2(3) . . ?
N6 C36 C31 122.7(3) . . ?
N6 C36 C35 117.7(3) . . ?
C31 C36 C35 119.6(3) . . ?
O1 C37 O2 123.0(4) . . ?
O1 C37 C38 119.6(4) . . ?
O2 C37 C38 117.4(3) . . ?
C43 C38 C39 119.9(4) . . ?
C43 C38 C37 120.1(3) . . ?
C39 C38 C37 119.9(3) . . ?
C40 C39 C38 119.4(4) . . ?
C40 C39 H39 120.3 . . ?
C38 C39 H39 120.3 . . ?
C39 C40 C41 120.9(4) . . ?
C39 C40 S1 118.5(3) . . ?
C41 C40 S1 120.5(3) . . ?
C40 C41 C42 119.5(4) . . ?
C40 C41 H41 120.2 . . ?
C42 C41 H41 120.2 . . ?
C43 C42 C41 120.0(4) . . ?
C43 C42 H42 120.0 . . ?
C41 C42 H42 120.0 . . ?
C38 C43 C42 120.2(4) . . ?
C38 C43 H43 119.9 . . ?
C42 C43 H43 119.9 . . ?
O7 C44 O6 123.1(3) . . ?
O7 C44 C45 121.3(3) . . ?
O6 C44 C45 115.6(3) . . ?
C46 C45 C50 119.9(3) . . ?
C46 C45 C44 117.7(3) . . ?
C50 C45 C44 122.3(3) . . ?
C47 C46 C45 120.4(3) . . ?
C47 C46 H46 119.8 . . ?
C45 C46 H46 119.8 . . ?
C46 C47 C48 120.1(3) . . ?
C46 C47 S2 119.9(3) . . ?
C48 C47 S2 119.9(3) . . ?
C49 C48 C47 119.6(4) . . ?
C49 C48 H48 120.2 . . ?
C47 C48 H48 120.2 . . ?
C50 C49 C48 120.4(4) . . ?
C50 C49 H49 119.8 . . ?
C48 C49 H49 119.8 . . ?
C49 C50 C45 119.6(4) . . ?
C49 C50 H50 120.2 . . ?
C45 C50 H50 120.2 . . ?

loop_
_geom_bond_atom_site_label_1
_geom_bond_atom_site_label_2
_geom_bond_distance
_geom_bond_site_symmetry_2
_geom_bond_publ_flag
Ni1 N1 2.090(3) . ?
Ni1 N2 2.093(3) . ?
Ni1 N4 2.093(3) . ?
Ni1 N6 2.101(3) . ?
Ni1 N3 2.105(3) . ?
Ni1 N5 2.110(3) . ?
S1 O5 1.434(3) . ?
S1 O4 1.436(3) . ?
S1 O3 1.450(3) . ?
S1 C40 1.785(4) . ?
S2 O10 1.425(3) . ?
S2 O8 1.442(3) . ?
S2 O9 1.444(3) . ?
S2 C47 1.776(4) . ?
N1 C1 1.318(4) . ?
N1 C11 1.353(4) . ?
N2 C10 1.331(4) . ?
N2 C12 1.358(4) . ?
N3 C13 1.328(4) . ?
N3 C23 1.357(4) . ?
N4 C22 1.328(4) . ?
N4 C24 1.357(4) . ?
N5 C25 1.326(4) . ?
N5 C35 1.359(4) . ?
N6 C34 1.329(4) . ?
N6 C36 1.355(4) . ?
O1 C37 1.255(4) . ?
O2 C37 1.275(4) . ?
O2 H2C 0.8200 . ?
O6 C44 1.302(4) . ?
O6 H6C 0.8200 . ?
O7 C44 1.215(4) . ?
O1W H1A 0.84(4) . ?
O1W H1B 0.84(3) . ?
O2W H2A 0.85(3) . ?
O2W H2B 0.85(3) . ?
O3W H3B 0.85(3) . ?
O3W H3A 0.85(3) . ?
O4W H4A 0.84(4) . ?
O4W H4B 0.85(3) . ?
O5W H5A 0.86(3) . ?
O5W H5B 0.86(5) . ?
O6W H6A 0.83(4) . ?
O6W H6B 0.84(3) . ?
O7W H7B 0.85(3) . ?
O7W H7A 0.86(4) . ?
O8W H8A 0.84(5) . ?
O8W H8B 0.85(5) . ?
O9W H9A 0.87(7) . ?
O9W H9B 0.85(6) . ?
C1 C2 1.394(5) . ?
C1 H1 0.9300 . ?
C2 C3 1.347(6) . ?
C2 H2 0.9300 . ?
C3 C4 1.404(6) . ?
C3 H3 0.9300 . ?
C4 C11 1.405(5) . ?
C4 C5 1.435(6) . ?
C5 C6 1.338(6) . ?
C5 H5 0.9300 . ?
C6 C7 1.431(5) . ?
C6 H6 0.9300 . ?
C7 C8 1.401(6) . ?
C7 C12 1.401(5) . ?
C8 C9 1.361(6) . ?
C8 H8 0.9300 . ?
C9 C10 1.393(5) . ?
C9 H9 0.9300 . ?
C10 H10 0.9300 . ?
C11 C12 1.433(5) . ?
C13 C14 1.386(5) . ?
C13 H13 0.9300 . ?
C14 C15 1.350(6) . ?
C14 H14 0.9300 . ?
C15 C16 1.400(5) . ?
C15 H15 0.9300 . ?
C16 C23 1.409(4) . ?
C16 C17 1.420(5) . ?
C17 C18 1.350(6) . ?
C17 H17 0.9300 . ?
C18 C19 1.420(5) . ?
C18 H18 0.9300 . ?
C19 C20 1.390(6) . ?
C19 C24 1.403(5) . ?
C20 C21 1.359(6) . ?
C20 H20 0.9300 . ?
C21 C22 1.404(5) . ?
C21 H21 0.9300 . ?
C22 H22 0.9300 . ?
C23 C24 1.430(5) . ?
C25 C26 1.390(5) . ?
C25 H25 0.9300 . ?
C26 C27 1.358(6) . ?
C26 H26 0.9300 . ?
C27 C28 1.400(6) . ?
C27 H27 0.9300 . ?
C28 C35 1.404(5) . ?
C28 C29 1.432(6) . ?
C29 C30 1.328(6) . ?
C29 H29 0.9300 . ?
C30 C31 1.430(6) . ?
C30 H30 0.9300 . ?
C31 C32 1.396(6) . ?
C31 C36 1.405(5) . ?
C32 C33 1.350(6) . ?
C32 H32 0.9300 . ?
C33 C34 1.400(5) . ?
C33 H33 0.9300 . ?
C34 H34 0.9300 . ?
C35 C36 1.429(5) . ?
C37 C38 1.478(5) . ?
C38 C43 1.375(5) . ?
C38 C39 1.392(5) . ?
C39 C40 1.374(5) . ?
C39 H39 0.9300 . ?
C40 C41 1.377(6) . ?
C41 C42 1.384(6) . ?
C41 H41 0.9300 . ?
C42 C43 1.381(6) . ?
C42 H42 0.9300 . ?
C43 H43 0.9300 . ?
C44 C45 1.469(5) . ?
C45 C46 1.384(5) . ?
C45 C50 1.386(5) . ?
C46 C47 1.368(5) . ?
C46 H46 0.9300 . ?
C47 C48 1.389(5) . ?
C48 C49 1.382(5) . ?
C48 H48 0.9300 . ?
C49 C50 1.381(5) . ?
C49 H49 0.9300 . ?
C50 H50 0.9300 . ?

loop_
_geom_hbond_atom_site_label_D
_geom_hbond_atom_site_label_H
_geom_hbond_atom_site_label_A
_geom_hbond_distance_DH
_geom_hbond_distance_HA
_geom_hbond_distance_DA
_geom_hbond_angle_DHA
_geom_hbond_site_symmetry_A
O2 H2C O1 0.82 1.81 2.624(4) 168.7 2_757
O6 H6C O7 0.82 1.79 2.596(4) 169.7 2_666
O6W H6A O5W 0.83(4) 1.92(3) 2.746(5) 174(5) 2_667
O1W H1A O3 0.84(4) 1.92(4) 2.750(4) 171(5) .
O1W H1B O9 0.84(3) 2.01(3) 2.845(4) 170(4) .
O5W H5A O10 0.86(3) 2.031(18) 2.863(5) 163(4) .
O5W H5B O3W 0.86(5) 2.02(4) 2.863(5) 169(4) 1_455
O2W H2A O1W 0.85(3) 2.011(16) 2.840(5) 167(5) 2_667
O2W H2B O1W 0.85(3) 2.028(16) 2.859(5) 166(4) .
O3W H3A O6W 0.85(3) 1.80(3) 2.654(4) 174(4) .
O9W H9B O8 0.85(6) 2.08(4) 2.835(5) 148(6) .
O4W H4A O3W 0.84(4) 2.04(2) 2.852(5) 160(4) .
O4W H4B O10 0.85(3) 2.05(4) 2.894(5) 175(4) 1_655
O6W H6B O2W 0.84(3) 1.926(16) 2.745(5) 164(5) .
O7W H7B O8 0.85(3) 2.18(3) 2.964(5) 154(6) .
O7W H7A O4 0.86(4) 1.97(3) 2.766(5) 154(7) .

loop_
_geom_torsion_atom_site_label_1
_geom_torsion_atom_site_label_2
_geom_torsion_atom_site_label_3
_geom_torsion_atom_site_label_4
_geom_torsion
_geom_torsion_site_symmetry_1
_geom_torsion_site_symmetry_2
_geom_torsion_site_symmetry_3
_geom_torsion_site_symmetry_4
_geom_torsion_publ_flag
N2 Ni1 N1 C1 175.8(3) . . . . ?
N4 Ni1 N1 C1 -14.4(3) . . . . ?
N6 Ni1 N1 C1 80.5(3) . . . . ?
N3 Ni1 N1 C1 -93.8(3) . . . . ?
N5 Ni1 N1 C1 128.3(5) . . . . ?
N2 Ni1 N1 C11 -5.1(2) . . . . ?
N4 Ni1 N1 C11 164.7(2) . . . . ?
N6 Ni1 N1 C11 -100.3(2) . . . . ?
N3 Ni1 N1 C11 85.3(2) . . . . ?
N5 Ni1 N1 C11 -52.5(6) . . . . ?
N1 Ni1 N2 C10 178.9(3) . . . . ?
N4 Ni1 N2 C10 118.3(5) . . . . ?
N6 Ni1 N2 C10 -89.1(3) . . . . ?
N3 Ni1 N2 C10 82.0(3) . . . . ?
N5 Ni1 N2 C10 -9.8(3) . . . . ?
N1 Ni1 N2 C12 6.4(2) . . . . ?
N4 Ni1 N2 C12 -54.3(6) . . . . ?
N6 Ni1 N2 C12 98.4(2) . . . . ?
N3 Ni1 N2 C12 -90.6(2) . . . . ?
N5 Ni1 N2 C12 177.6(2) . . . . ?
N1 Ni1 N3 C13 -83.8(3) . . . . ?
N2 Ni1 N3 C13 -4.0(3) . . . . ?
N4 Ni1 N3 C13 -177.0(3) . . . . ?
N6 Ni1 N3 C13 125.8(5) . . . . ?
N5 Ni1 N3 C13 88.2(3) . . . . ?
N1 Ni1 N3 C23 103.9(2) . . . . ?
N2 Ni1 N3 C23 -176.3(2) . . . . ?
N4 Ni1 N3 C23 10.7(2) . . . . ?
N6 Ni1 N3 C23 -46.6(6) . . . . ?
N5 Ni1 N3 C23 -84.1(2) . . . . ?
N1 Ni1 N4 C22 76.3(3) . . . . ?
N2 Ni1 N4 C22 135.6(5) . . . . ?
N6 Ni1 N4 C22 -17.1(3) . . . . ?
N3 Ni1 N4 C22 172.7(3) . . . . ?
N5 Ni1 N4 C22 -96.5(3) . . . . ?
N1 Ni1 N4 C24 -105.8(2) . . . . ?
N2 Ni1 N4 C24 -46.5(6) . . . . ?
N6 Ni1 N4 C24 160.8(2) . . . . ?
N3 Ni1 N4 C24 -9.4(2) . . . . ?
N5 Ni1 N4 C24 81.4(2) . . . . ?
N1 Ni1 N5 C25 128.0(5) . . . . ?
N2 Ni1 N5 C25 81.5(3) . . . . ?
N4 Ni1 N5 C25 -89.3(3) . . . . ?
N6 Ni1 N5 C25 177.0(3) . . . . ?
N3 Ni1 N5 C25 -10.2(3) . . . . ?
N1 Ni1 N5 C35 -47.1(6) . . . . ?
N2 Ni1 N5 C35 -93.6(2) . . . . ?
N4 Ni1 N5 C35 95.6(2) . . . . ?
N6 Ni1 N5 C35 1.8(2) . . . . ?
N3 Ni1 N5 C35 174.7(2) . . . . ?
N1 Ni1 N6 C34 -10.1(3) . . . . ?
N2 Ni1 N6 C34 -90.0(3) . . . . ?
N4 Ni1 N6 C34 84.6(3) . . . . ?
N3 Ni1 N6 C34 140.6(5) . . . . ?
N5 Ni1 N6 C34 178.9(3) . . . . ?
N1 Ni1 N6 C36 170.8(2) . . . . ?
N2 Ni1 N6 C36 90.8(2) . . . . ?
N4 Ni1 N6 C36 -94.5(2) . . . . ?
N3 Ni1 N6 C36 -38.6(6) . . . . ?
N5 Ni1 N6 C36 -0.2(2) . . . . ?
C11 N1 C1 C2 -1.2(5) . . . . ?
Ni1 N1 C1 C2 178.0(3) . . . . ?
N1 C1 C2 C3 -0.7(6) . . . . ?
C1 C2 C3 C4 1.7(6) . . . . ?
C2 C3 C4 C11 -0.7(6) . . . . ?
C2 C3 C4 C5 -179.9(4) . . . . ?
C3 C4 C5 C6 179.6(4) . . . . ?
C11 C4 C5 C6 0.4(6) . . . . ?
C4 C5 C6 C7 0.6(6) . . . . ?
C5 C6 C7 C8 -179.2(4) . . . . ?
C5 C6 C7 C12 0.2(6) . . . . ?
C12 C7 C8 C9 3.3(5) . . . . ?
C6 C7 C8 C9 -177.3(4) . . . . ?
C7 C8 C9 C10 -1.6(6) . . . . ?
C12 N2 C10 C9 2.4(5) . . . . ?
Ni1 N2 C10 C9 -169.9(3) . . . . ?
C8 C9 C10 N2 -1.3(6) . . . . ?
C1 N1 C11 C4 2.2(5) . . . . ?
Ni1 N1 C11 C4 -177.1(3) . . . . ?
C1 N1 C11 C12 -177.6(3) . . . . ?
Ni1 N1 C11 C12 3.1(3) . . . . ?
C3 C4 C11 N1 -1.2(5) . . . . ?
C5 C4 C11 N1 178.0(3) . . . . ?
C3 C4 C11 C12 178.6(3) . . . . ?
C5 C4 C11 C12 -2.2(5) . . . . ?
C10 N2 C12 C7 -0.5(5) . . . . ?
Ni1 N2 C12 C7 173.0(3) . . . . ?
C10 N2 C12 C11 179.7(3) . . . . ?
Ni1 N2 C12 C11 -6.8(3) . . . . ?
C8 C7 C12 N2 -2.3(5) . . . . ?
C6 C7 C12 N2 178.3(3) . . . . ?
C8 C7 C12 C11 177.5(3) . . . . ?
C6 C7 C12 C11 -1.9(5) . . . . ?
N1 C11 C12 N2 2.6(4) . . . . ?
C4 C11 C12 N2 -177.2(3) . . . . ?
N1 C11 C12 C7 -177.2(3) . . . . ?
C4 C11 C12 C7 3.0(5) . . . . ?
C23 N3 C13 C14 1.1(5) . . . . ?
Ni1 N3 C13 C14 -170.9(3) . . . . ?
N3 C13 C14 C15 0.1(6) . . . . ?
C13 C14 C15 C16 -1.0(6) . . . . ?
C14 C15 C16 C23 0.7(5) . . . . ?
C14 C15 C16 C17 -177.9(4) . . . . ?
C15 C16 C17 C18 175.9(4) . . . . ?
C23 C16 C17 C18 -2.7(5) . . . . ?
C16 C17 C18 C19 0.5(6) . . . . ?
C17 C18 C19 C20 -175.8(4) . . . . ?
C17 C18 C19 C24 2.6(5) . . . . ?
C24 C19 C20 C21 0.9(5) . . . . ?
C18 C19 C20 C21 179.3(4) . . . . ?
C19 C20 C21 C22 1.5(6) . . . . ?
C24 N4 C22 C21 -1.2(5) . . . . ?
Ni1 N4 C22 C21 176.6(3) . . . . ?
C20 C21 C22 N4 -1.4(6) . . . . ?
C13 N3 C23 C16 -1.3(5) . . . . ?
Ni1 N3 C23 C16 172.1(2) . . . . ?
C13 N3 C23 C24 176.1(3) . . . . ?
Ni1 N3 C23 C24 -10.5(3) . . . . ?
C15 C16 C23 N3 0.4(5) . . . . ?
C17 C16 C23 N3 179.1(3) . . . . ?
C15 C16 C23 C24 -176.9(3) . . . . ?
C17 C16 C23 C24 1.8(5) . . . . ?
C22 N4 C24 C19 3.8(5) . . . . ?
Ni1 N4 C24 C19 -174.3(2) . . . . ?
C22 N4 C24 C23 -175.0(3) . . . . ?
Ni1 N4 C24 C23 6.9(3) . . . . ?
C20 C19 C24 N4 -3.7(5) . . . . ?
C18 C19 C24 N4 177.8(3) . . . . ?
C20 C19 C24 C23 175.1(3) . . . . ?
C18 C19 C24 C23 -3.4(5) . . . . ?
N3 C23 C24 N4 2.6(4) . . . . ?
C16 C23 C24 N4 -179.9(3) . . . . ?
N3 C23 C24 C19 -176.3(3) . . . . ?
C16 C23 C24 C19 1.2(5) . . . . ?
C35 N5 C25 C26 0.9(5) . . . . ?
Ni1 N5 C25 C26 -174.0(3) . . . . ?
N5 C25 C26 C27 -2.0(6) . . . . ?
C25 C26 C27 C28 1.3(6) . . . . ?
C26 C27 C28 C35 0.3(6) . . . . ?
C26 C27 C28 C29 -179.9(4) . . . . ?
C27 C28 C29 C30 179.6(4) . . . . ?
C35 C28 C29 C30 -0.5(6) . . . . ?
C28 C29 C30 C31 1.5(7) . . . . ?
C29 C30 C31 C32 179.0(4) . . . . ?
C29 C30 C31 C36 -0.4(6) . . . . ?
C36 C31 C32 C33 2.5(6) . . . . ?
C30 C31 C32 C33 -176.9(4) . . . . ?
C31 C32 C33 C34 -1.5(6) . . . . ?
C36 N6 C34 C33 1.0(5) . . . . ?
Ni1 N6 C34 C33 -178.1(3) . . . . ?
C32 C33 C34 N6 -0.4(6) . . . . ?
C25 N5 C35 C28 0.8(5) . . . . ?
Ni1 N5 C35 C28 176.5(3) . . . . ?
C25 N5 C35 C36 -178.9(3) . . . . ?
Ni1 N5 C35 C36 -3.1(4) . . . . ?
C27 C28 C35 N5 -1.4(5) . . . . ?
C29 C28 C35 N5 178.8(3) . . . . ?
C27 C28 C35 C36 178.3(3) . . . . ?
C29 C28 C35 C36 -1.6(5) . . . . ?
C34 N6 C36 C31 0.1(5) . . . . ?
Ni1 N6 C36 C31 179.4(3) . . . . ?
C34 N6 C36 C35 179.4(3) . . . . ?
Ni1 N6 C36 C35 -1.4(4) . . . . ?
C32 C31 C36 N6 -1.9(5) . . . . ?
C30 C31 C36 N6 177.5(3) . . . . ?
C32 C31 C36 C35 178.9(3) . . . . ?
C30 C31 C36 C35 -1.7(5) . . . . ?
N5 C35 C36 N6 3.1(4) . . . . ?
C28 C35 C36 N6 -176.6(3) . . . . ?
N5 C35 C36 C31 -177.7(3) . . . . ?
C28 C35 C36 C31 2.7(5) . . . . ?
O1 C37 C38 C43 -7.5(5) . . . . ?
O2 C37 C38 C43 172.3(3) . . . . ?
O1 C37 C38 C39 170.3(3) . . . . ?
O2 C37 C38 C39 -9.9(5) . . . . ?
C43 C38 C39 C40 0.5(5) . . . . ?
C37 C38 C39 C40 -177.2(3) . . . . ?
C38 C39 C40 C41 -0.2(5) . . . . ?
C38 C39 C40 S1 -176.8(3) . . . . ?
O5 S1 C40 C39 -32.0(3) . . . . ?
O4 S1 C40 C39 -152.4(3) . . . . ?
O3 S1 C40 C39 86.1(3) . . . . ?
O5 S1 C40 C41 151.4(3) . . . . ?
O4 S1 C40 C41 31.1(4) . . . . ?
O3 S1 C40 C41 -90.4(4) . . . . ?
C39 C40 C41 C42 -0.4(6) . . . . ?
S1 C40 C41 C42 176.1(3) . . . . ?
C40 C41 C42 C43 0.6(6) . . . . ?
C39 C38 C43 C42 -0.3(6) . . . . ?
C37 C38 C43 C42 177.5(4) . . . . ?
C41 C42 C43 C38 -0.3(6) . . . . ?
O7 C44 C45 C46 7.1(5) . . . . ?
O6 C44 C45 C46 -170.9(3) . . . . ?
O7 C44 C45 C50 -175.9(4) . . . . ?
O6 C44 C45 C50 6.1(5) . . . . ?
C50 C45 C46 C47 0.0(5) . . . . ?
C44 C45 C46 C47 177.1(3) . . . . ?
C45 C46 C47 C48 0.2(5) . . . . ?
C45 C46 C47 S2 -176.2(3) . . . . ?
O10 S2 C47 C46 -116.6(3) . . . . ?
O8 S2 C47 C46 4.3(3) . . . . ?
O9 S2 C47 C46 122.8(3) . . . . ?
O10 S2 C47 C48 67.0(3) . . . . ?
O8 S2 C47 C48 -172.1(3) . . . . ?
O9 S2 C47 C48 -53.6(3) . . . . ?
C46 C47 C48 C49 -0.2(6) . . . . ?
S2 C47 C48 C49 176.1(3) . . . . ?
C47 C48 C49 C50 0.0(6) . . . . ?
C48 C49 C50 C45 0.2(6) . . . . ?
C46 C45 C50 C49 -0.3(5) . . . . ?
C44 C45 C50 C49 -177.2(3) . . . . ?
